data_1576372
loop_
_publ_author_name
'Wieprecht, Nele'
'Krummenacher, Ivo'
'W\"ust, Leonie'
'Michel, Maximilian'
'Neder, Marco'
'H\"afner, Andreas'
'Karg, Jordan'
'Braunschweig, Holger'

_publ_section_title
;
 Boraindenes as versatile precursors to benzannulated boron heterocycles
;
_journal_name_full 'Chemical Science'
_journal_paper_doi 10.1039/D5SC08526H
_journal_year 2025
_chemical_formula_moiety 'C42 H37 B N2'
_chemical_formula_sum 'C42 H37 B N2'
_chemical_formula_weight 580.54
_space_group_crystal_system triclinic
_space_group_IT_number 2
_space_group_name_Hall '-P 1'
_space_group_name_H-M_alt 'P -1'
_atom_sites_solution_hydrogens geom
_atom_sites_solution_primary dual
_atom_sites_solution_secondary difmap
_audit_creation_date 2025-04-10
_audit_creation_method 'CIF-fill 1.6d (K.Radacki, 2005-25)'
_audit_update_record
;
2025-11-03 deposited with the CCDC.	2025-12-01 downloaded from the CCDC.
;
_cell_angle_alpha 63.828(3)
_cell_angle_beta 66.218(3)
_cell_angle_gamma 89.465(2)
_cell_formula_units_Z 4
_cell_length_a 15.2932(4)
_cell_length_b 17.1503(4)
_cell_length_c 17.9798(6)
_cell_measurement_reflns_used 15178
_cell_measurement_temperature 100(2)
_cell_measurement_theta_max 73.9270
_cell_measurement_theta_min 2.8900
_cell_volume 3790.5(2)
_computing_cell_refinement 'CrysAlisPro 1.171.41.112a (Rigaku OD, 2021)'
_computing_data_collection 'CrysAlisPro 1.171.41.112a (Rigaku OD, 2021)'
_computing_data_reduction 'CrysAlisPro 1.171.41.112a (Rigaku OD, 2021)'
_computing_molecular_graphics 'ShelXLe (Huebschle et all, 2011)'
_computing_publication_material 'SHELXL-2019/2 (Sheldrick, 2019)'
_computing_structure_refinement 'SHELXL-2019/2 (Sheldrick, 2019)'
_computing_structure_solution 'SHELXT 2014/5 (Sheldrick, 2014)'
_diffrn_ambient_environment N~2~
_diffrn_ambient_temperature 100(2)
_diffrn_detector HPA
_diffrn_detector_area_resol_mean 10.0
_diffrn_detector_type 'HyPix Arc150'
_diffrn_measured_fraction_theta_full 0.992
_diffrn_measured_fraction_theta_max 0.951
_diffrn_measurement_details
;
 
 List of Runs (angles in degrees, time in seconds):
 --------------------------------------------------------------------------
  1  \w     16.00  41.00   0.50    1.54    --   58.86 -95.00 -60.00   50
  2  \w     16.00  44.00   0.50    1.54    --   58.86 -95.00-180.00   56
  3  \w     16.00  41.00   0.50    1.54    --   58.86 -95.00 -30.00   50
  4  \w     19.00  53.00   0.50    1.54    --   58.86 -95.00  30.00   68
  5  \w     17.00  43.00   0.50    1.54    --   58.86 -95.00 120.00   52
  6  \w    -60.00 -33.00   0.50    1.54    --  -60.41 -15.00 -30.00   54
  7  \w   -111.00 -74.00   0.50    1.54    --  -60.41 -15.00 -30.00   74
  8  \w    -65.00 -27.00   0.50    1.54    --  -69.94 126.00-150.00   76
  9  \w   -112.00 -86.00   0.50    1.54    --  -69.94 -15.00 120.00   52
 10  \w    -81.00 -31.00   0.50    1.54    --  -69.94 126.00 -90.00  100
 11  \w    -64.00 -39.00   0.50    1.54    --  -69.94 -15.00 120.00   50
 12  \w   -127.00 -41.00   0.50    1.54    --  -76.40 -15.00  60.00  172
 13  \w    -91.00 -31.00   0.50    1.54    --  -76.40 112.00-120.00  120
 14  \w   -127.00 -41.00   0.50    1.54    --  -76.40 -15.00 150.00  172
 15  \w     38.00  90.00   0.50    1.54    --   77.02-112.00 120.00  104
 16  \w     40.00  82.00   0.50    1.54    --   77.02 -95.00-150.00   84
 17  \w     34.00  85.00   0.50    1.54    --   77.02 -95.00 150.00  102
 18  \w     35.00  64.00   0.50    1.54    --   77.02-112.00-150.00   58
 19  \w     34.00  59.00   0.50    1.54    --   77.02 -95.00  60.00   50
 20  \w     93.00 119.00   0.50    1.54    --   77.02  15.00  60.00   52
 21  \w     49.00  83.00   0.50    1.54    --   77.02  15.00  60.00   68
 22  \w     41.00  89.00   0.50    1.54    --   77.02-112.00  30.00   96
 23  \w     42.00  92.00   0.50    1.54    --   84.75 -95.00-180.00  100
 24  \w     52.00  92.00   0.50    1.54    --   84.75 -95.00 -60.00   80
 25  \w     53.00 135.00   0.50    1.54    --   84.75  15.00  90.00  164
 26  \w     47.00  90.00   0.50    1.54    --   84.75 -95.00  30.00   86
 27  \w     93.00 132.00   0.50    1.54    --   84.75  15.00 -60.00   78
 28  \w     52.00  79.00   0.50    1.54    --   84.75  15.00 -60.00   54
 29  \w     43.00  90.00   0.50    1.54    --   84.75 -95.00 120.00   94
 30  \w     70.00 105.00   0.50    1.54    --   84.75  15.00   0.00   70
 31  \w     39.00  64.00   0.50    1.54    --   84.75-112.00  90.00   50
 32  \w     66.00  92.00   0.50    1.54    --   84.75 -95.00-120.00   52
 33  \w     64.00  91.00   0.50    1.54    --   84.75 -95.00-150.00   54
 34  \w     62.00  92.00   0.50    1.54    --   84.75 -95.00  90.00   60
 35  \w     65.00  92.00   0.50    1.54    --   84.75 -95.00  60.00   54
 36  \w     40.00  66.00   0.50    1.54    --   84.75-112.00 -90.00   52
 37  \w     67.00  92.00   0.50    1.54    --   84.75 -95.00 150.00   50
 38  \w    106.00 131.00   0.50    1.54    --   84.75  15.00-180.00   50
 39  \w     68.00  95.00   0.50    1.54    --   84.75  15.00-180.00   54
 40  \w     66.00  91.00   0.50    1.54    --   84.75 -95.00   0.00   50
 41  \w     61.00  89.00   0.50    1.54    --   84.75 -95.00 -30.00   56
;
_diffrn_measurement_device 'four-circle diffractometer'
_diffrn_measurement_device_type 'Rigaku XtaLAB Synergy-R'
_diffrn_measurement_method '\w scans'
_diffrn_orient_matrix_type
;
 CrysAlisPro convention (1999,Acta A55,543-557)
;
_diffrn_orient_matrix_UB_11 0.0759411000
_diffrn_orient_matrix_UB_12 -0.0588049000
_diffrn_orient_matrix_UB_13 -0.0109153000
_diffrn_orient_matrix_UB_21 -0.0286958000
_diffrn_orient_matrix_UB_22 -0.0141791000
_diffrn_orient_matrix_UB_23 -0.0666942000
_diffrn_orient_matrix_UB_31 0.0778481000
_diffrn_orient_matrix_UB_32 0.0824560000
_diffrn_orient_matrix_UB_33 -0.0824314000
_diffrn_radiation_monochromator 'multi-layer mirror'
_diffrn_radiation_probe x-ray
_diffrn_radiation_type CuK\a
_diffrn_radiation_wavelength 1.54184
_diffrn_radiation_xray_symbol K-L~2,3~
_diffrn_reflns_av_R_equivalents 0.0306
_diffrn_reflns_av_unetI/netI 0.0397
_diffrn_reflns_Laue_measured_fraction_full 0.992
_diffrn_reflns_Laue_measured_fraction_max 0.951
_diffrn_reflns_limit_h_max 18
_diffrn_reflns_limit_h_min -18
_diffrn_reflns_limit_k_max 21
_diffrn_reflns_limit_k_min -20
_diffrn_reflns_limit_l_max 22
_diffrn_reflns_limit_l_min -22
_diffrn_reflns_number 49676
_diffrn_reflns_point_group_measured_fraction_full 0.992
_diffrn_reflns_point_group_measured_fraction_max 0.951
_diffrn_reflns_theta_full 67.684
_diffrn_reflns_theta_max 75.245
_diffrn_reflns_theta_min 2.933
_diffrn_source 'rotating-anode X-ray tube'
_diffrn_source_type 'PhotonJet-R X-ray Source'
_exptl_absorpt_coefficient_mu 0.442
_exptl_absorpt_correction_T_max 1.00000
_exptl_absorpt_correction_T_min 0.84227
_exptl_absorpt_correction_type multi-scan
_exptl_absorpt_process_details
;
 CrysAlisPro 1.171.41.112a (Rigaku Oxford Diffraction, 2021) Empirical 
 absorption correction using spherical harmonics, implemented in SCALE3 
 ABSPACK scaling algorithm.
;
_exptl_crystal_colour 'clear light colourless'
_exptl_crystal_density_diffrn 1.017
_exptl_crystal_description plate
_exptl_crystal_F_000 1232
_exptl_crystal_preparation
;
 For data collection the crystal was immersed in a film of perfluoropolyether 
 oil, mounted on a polyimide loop and transferred to stream of cold nitrogen 
 (Oxford Cryostream 800).
;
_exptl_crystal_size_max 0.170
_exptl_crystal_size_mid 0.080
_exptl_crystal_size_min 0.020
_refine_diff_density_max 0.973
_refine_diff_density_min -0.188
_refine_diff_density_rms 0.034
_refine_ls_extinction_method none
_refine_ls_goodness_of_fit_ref 1.038
_refine_ls_hydrogen_treatment constr
_refine_ls_matrix_type full
_refine_ls_number_parameters 850
_refine_ls_number_reflns 14890
_refine_ls_number_restraints 252
_refine_ls_restrained_S_all 1.032
_refine_ls_R_factor_all 0.0709
_refine_ls_R_factor_gt 0.0476
_refine_ls_shift/su_max 0.006
_refine_ls_shift/su_mean 0.000
_refine_ls_structure_factor_coef Fsqd
_refine_ls_weighting_details
;
 w=1/[\s^2^(Fo^2^)+(0.0648P)^2^+0.4097P] where P=(Fo^2^+2Fc^2^)/3
;
_refine_ls_weighting_scheme calc
_refine_ls_wR_factor_gt 0.1189
_refine_ls_wR_factor_ref 0.1294
_reflns_Friedel_coverage 0.000
_reflns_number_gt 10546
_reflns_number_total 14890
_reflns_threshold_expression 'I > 2\s(I)'
_cod_data_source_file d5sc08526h2.cif
_cod_data_source_block 9Dur
_cod_database_code 1576372
_shelx_shelxl_version_number 2019/2
_shelx_space_group_comment
;
 The symmetry employed for this shelxl refinement is uniquely defined by the 
 following loop, which should always be used as a source of symmetry 
 information in preference to the above space-group names. They are only 
 intended as comments.
;
_shelx_estimated_absorpt_t_min 0.929
_shelx_estimated_absorpt_t_max 0.991

loop_
_space_group_symop_operation_xyz
'x, y, z'
'-x, -y, -z'

loop_
_atom_site_label
_atom_site_type_symbol
_atom_site_fract_x
_atom_site_fract_y
_atom_site_fract_z
_atom_site_U_iso_or_equiv
_atom_site_adp_type
_atom_site_occupancy
_atom_site_site_symmetry_order
_atom_site_calc_flag
_atom_site_refinement_flags_posn
_atom_site_refinement_flags_adp
_atom_site_refinement_flags_occupancy
_atom_site_disorder_assembly
_atom_site_disorder_group
N1_1 N 0.18073(9) 0.81271(8) 0.70578(9) 0.0317(3) Uani 1 1 d . . . . .
N2_1 N 0.22854(9) 0.79779(8) 0.76276(9) 0.0325(3) Uani 1 1 d . . . . .
C1_1 C 0.26942(12) 0.71970(10) 0.77817(11) 0.0342(4) Uani 1 1 d . . . . .
C2_1 C 0.35636(12) 0.72520(10) 0.71215(11) 0.0334(3) Uani 1 1 d . . . . .
C3_1 C 0.40631(12) 0.80599(10) 0.62059(11) 0.0333(3) Uani 1 1 d . . . . .
B1_1 B 0.24045(13) 0.84057(11) 0.61067(13) 0.0326(4) Uani 1 1 d . . . . .
C4_1 C 0.50836(12) 0.82699(10) 0.57732(11) 0.0363(4) Uani 1 1 d . . . . .
H4_1 H 0.543041 0.792301 0.609209 0.044 Uiso 1 1 calc R U . . .
C5_1 C 0.55999(12) 0.89736(11) 0.48884(12) 0.0382(4) Uani 1 1 d . . . . .
H5_1 H 0.629237 0.911958 0.461549 0.046 Uiso 1 1 calc R U . . .
C6_1 C 0.51058(12) 0.94609(11) 0.44059(12) 0.0380(4) Uani 1 1 d . . . . .
H6_1 H 0.545568 0.993377 0.379304 0.046 Uiso 1 1 calc R U . . .
C7_1 C 0.40983(12) 0.92562(10) 0.48203(11) 0.0358(4) Uani 1 1 d . . . . .
H7_1 H 0.376650 0.958898 0.447610 0.043 Uiso 1 1 calc R U . . .
C8_1 C 0.35422(12) 0.85734(10) 0.57336(11) 0.0331(3) Uani 1 1 d . . . . .
N1_11 N 0.91587(10) 0.68147(9) 0.28886(9) 0.0365(3) Uani 1 1 d . . . . .
N2_11 N 0.85071(10) 0.70655(9) 0.24705(9) 0.0350(3) Uani 1 1 d . . . . .
B1_11 B 0.75014(15) 0.66699(12) 0.30549(13) 0.0356(4) Uani 1 1 d . . . . .
C8_11 C 0.72194(12) 0.59146(10) 0.40677(11) 0.0352(4) Uani 1 1 d . . . . .
C3_11 C 0.76182(12) 0.59174(11) 0.46550(11) 0.0368(4) Uani 1 1 d . . . . .
C2_11 C 0.83009(12) 0.67156(11) 0.43834(11) 0.0367(4) Uani 1 1 d . . . . .
C1_11 C 0.90064(12) 0.71788(11) 0.35022(11) 0.0362(4) Uani 1 1 d . . . . .
C7_11 C 0.65123(13) 0.51707(11) 0.44070(12) 0.0394(4) Uani 1 1 d . . . . .
H7_11 H 0.621031 0.517273 0.403675 0.047 Uiso 1 1 calc R U . . .
C6_11 C 0.62413(13) 0.44329(11) 0.52663(12) 0.0422(4) Uani 1 1 d . . . . .
H6_11 H 0.577170 0.393367 0.547314 0.051 Uiso 1 1 calc R U . . .
C5_11 C 0.66609(13) 0.44328(11) 0.58157(12) 0.0423(4) Uani 1 1 d . . . . .
H5_11 H 0.649607 0.392273 0.639508 0.051 Uiso 1 1 calc R U . . .
C4_11 C 0.73243(13) 0.51746(11) 0.55275(12) 0.0404(4) Uani 1 1 d . . . . .
H4_11 H 0.758154 0.517781 0.592716 0.048 Uiso 1 1 calc R U . . .
C1_4 C 0.26176(11) 0.86715(10) 0.77182(10) 0.0314(3) Uani 1 1 d . . . . .
C2_4 C 0.23195(11) 0.94812(10) 0.74219(11) 0.0337(4) Uani 1 1 d . . . . .
H2_4 H 0.195234 0.959683 0.707953 0.040 Uiso 1 1 calc R U . . .
C3_4 C 0.25577(12) 1.01167(11) 0.76257(11) 0.0374(4) Uani 1 1 d . . . . .
H3_4 H 0.234082 1.066045 0.742985 0.045 Uiso 1 1 calc R U . . .
C4_4 C 0.31029(13) 0.99734(11) 0.81070(12) 0.0413(4) Uani 1 1 d . . . . .
H4_4 H 0.325881 1.041053 0.824787 0.050 Uiso 1 1 calc R U . . .
C5_4 C 0.34213(13) 0.91768(12) 0.83831(12) 0.0430(4) Uani 1 1 d . . . . .
H5_4 H 0.380412 0.907245 0.870988 0.052 Uiso 1 1 calc R U . . .
C6_4 C 0.31884(12) 0.85364(11) 0.81886(12) 0.0386(4) Uani 1 1 d . . . . .
H6_4 H 0.341828 0.799888 0.837622 0.046 Uiso 1 1 calc R U . . .
C1_2 C 0.19789(11) 0.85511(10) 0.54010(11) 0.0335(4) Uani 1 1 d . . . . .
C2_2 C 0.19852(11) 0.78874(10) 0.51355(11) 0.0336(4) Uani 1 1 d . . . . .
C3_2 C 0.16839(12) 0.80060(11) 0.44615(11) 0.0353(4) Uani 1 1 d . . . . .
C4_2 C 0.13820(12) 0.87911(11) 0.40628(12) 0.0383(4) Uani 1 1 d . . . . .
H4_2 H 0.116545 0.886955 0.361253 0.046 Uiso 1 1 calc R U . . .
C5_2 C 0.13836(12) 0.94647(11) 0.42951(12) 0.0373(4) Uani 1 1 d . . . . .
C6_2 C 0.16862(12) 0.93428(10) 0.49709(11) 0.0354(4) Uani 1 1 d . . . . .
C7_2 C 0.23263(13) 0.70478(11) 0.55902(12) 0.0392(4) Uani 1 1 d . . . . .
H7A_2 H 0.196552 0.654572 0.563709 0.059 Uiso 1 1 calc R U . . .
H7B_2 H 0.220751 0.693378 0.621062 0.059 Uiso 1 1 calc R U . . .
H7C_2 H 0.302619 0.712205 0.521629 0.059 Uiso 1 1 calc R U . . .
C8_2 C 0.17006(13) 0.73179(12) 0.41485(13) 0.0436(4) Uani 1 1 d . . . . .
H8A_2 H 0.148241 0.752818 0.366239 0.065 Uiso 1 1 calc R U . . .
H8B_2 H 0.126352 0.676008 0.467447 0.065 Uiso 1 1 calc R U . . .
H8C_2 H 0.236680 0.721920 0.390581 0.065 Uiso 1 1 calc R U . . .
C9_2 C 0.11059(14) 1.03199(12) 0.37973(13) 0.0473(4) Uani 1 1 d . . . . .
H9A_2 H 0.168323 1.080311 0.341439 0.071 Uiso 1 1 calc R U . . .
H9B_2 H 0.060580 1.045308 0.425104 0.071 Uiso 1 1 calc R U . . .
H9C_2 H 0.084794 1.025995 0.340273 0.071 Uiso 1 1 calc R U . . .
C10_2 C 0.17354(13) 1.00757(11) 0.52116(13) 0.0426(4) Uani 1 1 d . . . . .
H10A_2 H 0.220989 1.060089 0.466446 0.064 Uiso 1 1 calc R U . . .
H10B_2 H 0.193749 0.987619 0.570805 0.064 Uiso 1 1 calc R U . . .
H10C_2 H 0.109074 1.022571 0.541855 0.064 Uiso 1 1 calc R U . . .
C1_3 C 0.07567(11) 0.78887(10) 0.75688(11) 0.0324(3) Uani 1 1 d . . . . .
C2_3 C 0.02934(12) 0.80160(10) 0.83351(11) 0.0382(4) Uani 1 1 d . . . . .
H2_3 H 0.067003 0.825540 0.852454 0.046 Uiso 1 1 calc R U . . .
C3_3 C -0.07175(13) 0.77958(11) 0.88272(12) 0.0420(4) Uani 1 1 d . . . . .
H3_3 H -0.102864 0.789264 0.934645 0.050 Uiso 1 1 calc R U . . .
C4_3 C -0.12684(13) 0.74398(12) 0.85682(12) 0.0441(4) Uani 1 1 d . . . . .
H4_3 H -0.196035 0.729810 0.889982 0.053 Uiso 1 1 calc R U . . .
C5_3 C -0.08102(13) 0.72886(12) 0.78215(12) 0.0439(4) Uani 1 1 d . . . . .
H5_3 H -0.118985 0.702713 0.765070 0.053 Uiso 1 1 calc R U . . .
C6_3 C 0.02013(12) 0.75147(11) 0.73162(12) 0.0393(4) Uani 1 1 d . . . . .
H6_3 H 0.050972 0.741293 0.680000 0.047 Uiso 1 1 calc R U . . .
C1_12 C 0.67008(12) 0.69725(10) 0.26976(11) 0.0347(4) Uani 1 1 d . . . . .
C2_12 C 0.60335(12) 0.74171(10) 0.30854(11) 0.0364(4) Uani 1 1 d . . . . .
C3_12 C 0.53480(13) 0.77483(11) 0.27537(12) 0.0407(4) Uani 1 1 d . . . . .
C4_12 C 0.53576(14) 0.76396(11) 0.20288(13) 0.0451(4) Uani 1 1 d . . . . .
H4_12 H 0.490339 0.787274 0.179428 0.054 Uiso 1 1 calc R U . . .
C5_12 C 0.60046(13) 0.72040(11) 0.16332(12) 0.0433(4) Uani 1 1 d . . . . .
C6_12 C 0.66663(13) 0.68500(10) 0.19871(12) 0.0387(4) Uani 1 1 d . . . . .
C7_12 C 0.60728(14) 0.75573(12) 0.38451(12) 0.0444(4) Uani 1 1 d . . . . .
H7A_12 H 0.589198 0.812393 0.378702 0.067 Uiso 1 1 calc R U . . .
H7B_12 H 0.673635 0.756631 0.379250 0.067 Uiso 1 1 calc R U . . .
H7C_12 H 0.561571 0.707268 0.444860 0.067 Uiso 1 1 calc R U . . .
C8_12 C 0.46199(14) 0.82270(12) 0.31496(14) 0.0519(5) Uani 1 1 d . . . . .
H8A_12 H 0.418736 0.837746 0.284821 0.078 Uiso 1 1 calc R U . . .
H8B_12 H 0.496821 0.877197 0.304131 0.078 Uiso 1 1 calc R U . . .
H8C_12 H 0.423153 0.784218 0.381629 0.078 Uiso 1 1 calc R U . . .
C9_12 C 0.60087(17) 0.71548(14) 0.08147(14) 0.0581(5) Uani 1 1 d . . . . .
H9A_12 H 0.592457 0.653350 0.094926 0.087 Uiso 1 1 calc R U . . .
H9B_12 H 0.663169 0.749216 0.026924 0.087 Uiso 1 1 calc R U . . .
H9C_12 H 0.547262 0.740664 0.069378 0.087 Uiso 1 1 calc R U . . .
C10_12 C 0.73583(14) 0.63558(12) 0.15789(13) 0.0465(4) Uani 1 1 d . . . . .
H10A_12 H 0.702035 0.600210 0.143264 0.070 Uiso 1 1 calc R U . . .
H10B_12 H 0.758256 0.596249 0.202685 0.070 Uiso 1 1 calc R U . . .
H10C_12 H 0.792100 0.678211 0.101242 0.070 Uiso 1 1 calc R U . . .
C1_6 C 0.40826(12) 0.64957(10) 0.72632(11) 0.0345(4) Uani 1 1 d . . . . .
C2_6 C 0.43619(12) 0.61617(11) 0.66381(12) 0.0382(4) Uani 1 1 d . . . . .
H2_6 H 0.420556 0.640837 0.613056 0.046 Uiso 1 1 calc R U . . .
C3_6 C 0.48649(13) 0.54740(11) 0.67505(13) 0.0429(4) Uani 1 1 d . . . . .
H3_6 H 0.504583 0.524825 0.632425 0.052 Uiso 1 1 calc R U . . .
C4_6 C 0.51033(13) 0.51166(12) 0.74816(13) 0.0453(4) Uani 1 1 d . . . . .
H4_6 H 0.545513 0.465034 0.755467 0.054 Uiso 1 1 calc R U . . .
C5_6 C 0.48282(13) 0.54399(12) 0.81064(13) 0.0454(4) Uani 1 1 d . . . . .
H5_6 H 0.498648 0.519029 0.861264 0.055 Uiso 1 1 calc R U . . .
C6_6 C 0.43224(13) 0.61263(11) 0.79994(12) 0.0410(4) Uani 1 1 d . . . . .
H6_6 H 0.413876 0.634538 0.843130 0.049 Uiso 1 1 calc R U . . .
C1_8 C 0.94566(12) 0.59976(10) 0.30480(11) 0.0373(4) Uani 1 1 d . . . . .
C2_8 C 0.93152(13) 0.55259(11) 0.26324(12) 0.0412(4) Uani 1 1 d . . . . .
H2_8 H 0.896642 0.572824 0.227169 0.049 Uiso 1 1 calc R U . . .
C3_8 C 0.96823(14) 0.47578(11) 0.27420(12) 0.0480(5) Uani 1 1 d . . . . .
H3_8 H 0.958272 0.443885 0.245499 0.058 Uiso 1 1 calc R U . . .
C4_8 C 1.01884(15) 0.44566(13) 0.32628(13) 0.0535(5) Uani 1 1 d . . . . .
H4_8 H 1.044020 0.393313 0.333417 0.064 Uiso 1 1 calc R U . . .
C5_8 C 1.03269(14) 0.49209(12) 0.36801(13) 0.0516(5) Uani 1 1 d . . . . .
H5_8 H 1.067449 0.471282 0.404140 0.062 Uiso 1 1 calc R U . . .
C6_8 C 0.99658(13) 0.56876(12) 0.35798(12) 0.0443(4) Uani 1 1 d . . . . .
H6_8 H 1.006481 0.600074 0.387216 0.053 Uiso 1 1 calc R U . . .
C1_16 C 0.81653(12) 0.69795(10) 0.51023(11) 0.0356(4) Uani 1 1 d . . . . .
C2_16 C 0.72326(13) 0.69427(11) 0.57228(12) 0.0392(4) Uani 1 1 d . . . . .
H2_16 H 0.667916 0.674005 0.569103 0.047 Uiso 1 1 calc R U . . .
C3_16 C 0.71027(13) 0.71963(11) 0.63815(12) 0.0422(4) Uani 1 1 d . . . . .
H3_16 H 0.646122 0.715927 0.680506 0.051 Uiso 1 1 calc R U . . .
C4_16 C 0.78987(13) 0.75043(11) 0.64313(12) 0.0413(4) Uani 1 1 d . . . . .
H4_16 H 0.780561 0.768659 0.688149 0.050 Uiso 1 1 calc R U . . .
C5_16 C 0.88342(13) 0.75458(11) 0.58202(12) 0.0401(4) Uani 1 1 d . . . . .
H5_16 H 0.938516 0.776113 0.584675 0.048 Uiso 1 1 calc R U . . .
C6_16 C 0.89616(12) 0.72726(11) 0.51727(11) 0.0375(4) Uani 1 1 d . . . . .
H6_16 H 0.960281 0.728476 0.476853 0.045 Uiso 1 1 calc R U . . .
C1_15 C 0.96251(12) 0.80707(11) 0.30292(11) 0.0374(4) Uani 1 1 d . . . . .
C2_15 C 0.92726(13) 0.87604(11) 0.31966(12) 0.0407(4) Uani 1 1 d . . . . .
H2_15 H 0.862700 0.865484 0.365515 0.049 Uiso 1 1 calc R U . . .
C3_15 C 0.98675(14) 0.96029(12) 0.26913(12) 0.0448(4) Uani 1 1 d . . . . .
H3_15 H 0.962624 1.007003 0.280798 0.054 Uiso 1 1 calc R U . . .
C4_15 C 1.08073(15) 0.97630(12) 0.20208(13) 0.0487(5) Uani 1 1 d . . . . .
H4_15 H 1.120715 1.034041 0.167412 0.058 Uiso 1 1 calc R U . . .
C5_15 C 1.11653(14) 0.90833(12) 0.18547(13) 0.0487(5) Uani 1 1 d . . . . .
H5_15 H 1.181425 0.919067 0.140085 0.058 Uiso 1 1 calc R U . . .
C6_15 C 1.05785(13) 0.82496(12) 0.23489(12) 0.0431(4) Uani 1 1 d . . . . .
H6_15 H 1.082642 0.778784 0.222501 0.052 Uiso 1 1 calc R U . . .
C1_14 C 0.89909(12) 0.77590(10) 0.15268(11) 0.0347(4) Uani 1 1 d . . . . .
C2_14 C 0.85425(13) 0.84435(10) 0.11827(12) 0.0371(4) Uani 1 1 d . . . . .
H2_14 H 0.790095 0.845160 0.156771 0.044 Uiso 1 1 calc R U . . .
C3_14 C 0.90299(13) 0.91167(11) 0.02763(12) 0.0411(4) Uani 1 1 d . . . . .
H3_14 H 0.871311 0.957602 0.003680 0.049 Uiso 1 1 calc R U . . .
C4_14 C 0.99730(13) 0.91244(11) -0.02811(12) 0.0412(4) Uani 1 1 d . . . . .
H4_14 H 1.030591 0.958957 -0.090057 0.049 Uiso 1 1 calc R U . . .
C5_14 C 1.04306(13) 0.84517(11) 0.00667(12) 0.0407(4) Uani 1 1 d . . . . .
H5_14 H 1.108346 0.846187 -0.031210 0.049 Uiso 1 1 calc R U . . .
C6_14 C 0.99441(12) 0.77652(11) 0.09615(12) 0.0387(4) Uani 1 1 d . . . . .
H6_14 H 1.025681 0.729795 0.119228 0.046 Uiso 1 1 calc R U . . .
C1_5 C 0.2116(6) 0.6388(5) 0.8670(4) 0.0341(11) Uani 0.60(2) 1 d G U P A 1
C2_5 C 0.2026(7) 0.5542(5) 0.8758(4) 0.0478(15) Uani 0.60(2) 1 d G U P A 1
H2_5 H 0.234246 0.546220 0.822787 0.057 Uiso 0.60(2) 1 calc R U P A 1
C3_5 C 0.1474(6) 0.4814(4) 0.9620(5) 0.0592(18) Uani 0.60(2) 1 d G U P A 1
H3_5 H 0.141274 0.423636 0.967938 0.071 Uiso 0.60(2) 1 calc R U P A 1
C4_5 C 0.1012(6) 0.4932(4) 1.0395(4) 0.0580(16) Uani 0.60(2) 1 d G U P A 1
H4_5 H 0.063435 0.443399 1.098395 0.070 Uiso 0.60(2) 1 calc R U P A 1
C5_5 C 0.1102(6) 0.5777(4) 1.0307(4) 0.0516(14) Uani 0.60(2) 1 d G U P A 1
H5_5 H 0.078569 0.585745 1.083703 0.062 Uiso 0.60(2) 1 calc R U P A 1
C6_5 C 0.1654(6) 0.6505(4) 0.9445(5) 0.0474(14) Uani 0.60(2) 1 d G U P A 1
H6_5 H 0.171541 0.708330 0.938552 0.057 Uiso 0.60(2) 1 calc R U P A 1
C1_115 C 0.1971(9) 0.6392(7) 0.8672(6) 0.041(2) Uani 0.40(2) 1 d G U P A 2
C2_115 C 0.1895(9) 0.5581(8) 0.8681(6) 0.0445(18) Uani 0.40(2) 1 d G U P A 2
H2_115 H 0.227172 0.553976 0.813564 0.053 Uiso 0.40(2) 1 calc R U P A 2
C3_115 C 0.1268(8) 0.4831(7) 0.9486(8) 0.0504(19) Uani 0.40(2) 1 d G U P A 2
H3_115 H 0.121643 0.427664 0.949204 0.060 Uiso 0.40(2) 1 calc R U P A 2
C4_115 C 0.0718(9) 0.4892(5) 1.0284(7) 0.059(2) Uani 0.40(2) 1 d G U P A 2
H4_115 H 0.028925 0.437898 1.083441 0.071 Uiso 0.40(2) 1 calc R U P A 2
C5_115 C 0.0794(9) 0.5703(6) 1.0275(6) 0.056(2) Uani 0.40(2) 1 d G U P A 2
H5_115 H 0.041735 0.574443 1.082041 0.068 Uiso 0.40(2) 1 calc R U P A 2
C6_115 C 0.1421(8) 0.6453(6) 0.9470(7) 0.0422(18) Uani 0.40(2) 1 d G U P A 2
H6_115 H 0.147263 0.700756 0.946401 0.051 Uiso 0.40(2) 1 calc R U P A 2

loop_
_atom_site_aniso_label
_atom_site_aniso_U_11
_atom_site_aniso_U_22
_atom_site_aniso_U_33
_atom_site_aniso_U_23
_atom_site_aniso_U_13
_atom_site_aniso_U_12
N1_1 0.0297(7) 0.0330(7) 0.0333(7) -0.0183(6) -0.0121(6) 0.0078(5)
N2_1 0.0352(7) 0.0312(7) 0.0353(7) -0.0188(6) -0.0162(6) 0.0111(6)
C1_1 0.0375(9) 0.0312(8) 0.0358(9) -0.0185(7) -0.0152(7) 0.0112(7)
C2_1 0.0343(9) 0.0345(8) 0.0360(8) -0.0207(7) -0.0155(7) 0.0112(7)
C3_1 0.0329(9) 0.0342(8) 0.0357(8) -0.0218(7) -0.0122(7) 0.0077(7)
B1_1 0.0330(10) 0.0265(8) 0.0350(9) -0.0161(7) -0.0107(8) 0.0063(7)
C4_1 0.0356(9) 0.0373(9) 0.0400(9) -0.0221(8) -0.0164(8) 0.0109(7)
C5_1 0.0299(9) 0.0413(9) 0.0424(9) -0.0248(8) -0.0098(7) 0.0055(7)
C6_1 0.0370(9) 0.0363(9) 0.0353(9) -0.0188(7) -0.0093(7) 0.0038(7)
C7_1 0.0362(9) 0.0353(8) 0.0369(9) -0.0196(7) -0.0144(7) 0.0087(7)
C8_1 0.0333(9) 0.0327(8) 0.0330(8) -0.0188(7) -0.0109(7) 0.0082(7)
N1_11 0.0375(8) 0.0373(7) 0.0353(7) -0.0185(6) -0.0156(6) 0.0131(6)
N2_11 0.0386(8) 0.0364(7) 0.0325(7) -0.0181(6) -0.0165(6) 0.0120(6)
B1_11 0.0435(11) 0.0334(9) 0.0335(9) -0.0204(8) -0.0155(9) 0.0118(8)
C8_11 0.0358(9) 0.0327(8) 0.0352(8) -0.0186(7) -0.0114(7) 0.0119(7)
C3_11 0.0362(9) 0.0373(9) 0.0363(9) -0.0197(7) -0.0132(7) 0.0116(7)
C2_11 0.0369(9) 0.0360(9) 0.0391(9) -0.0186(7) -0.0180(8) 0.0131(7)
C1_11 0.0367(9) 0.0377(9) 0.0383(9) -0.0208(7) -0.0174(8) 0.0121(7)
C7_11 0.0428(10) 0.0367(9) 0.0401(9) -0.0216(8) -0.0162(8) 0.0113(7)
C6_11 0.0451(10) 0.0324(9) 0.0417(10) -0.0185(8) -0.0119(8) 0.0081(7)
C5_11 0.0442(10) 0.0349(9) 0.0368(9) -0.0146(7) -0.0111(8) 0.0131(8)
C4_11 0.0410(10) 0.0411(9) 0.0352(9) -0.0177(8) -0.0143(8) 0.0127(8)
C1_4 0.0294(8) 0.0310(8) 0.0298(8) -0.0166(6) -0.0073(7) 0.0061(6)
C2_4 0.0317(8) 0.0343(8) 0.0317(8) -0.0166(7) -0.0103(7) 0.0074(7)
C3_4 0.0360(9) 0.0322(8) 0.0396(9) -0.0188(7) -0.0111(7) 0.0067(7)
C4_4 0.0398(10) 0.0403(9) 0.0472(10) -0.0271(8) -0.0154(8) 0.0064(7)
C5_4 0.0415(10) 0.0504(10) 0.0481(10) -0.0296(9) -0.0229(8) 0.0132(8)
C6_4 0.0381(9) 0.0395(9) 0.0426(9) -0.0225(8) -0.0189(8) 0.0136(7)
C1_2 0.0272(8) 0.0341(8) 0.0322(8) -0.0159(7) -0.0069(7) 0.0034(6)
C2_2 0.0286(8) 0.0346(8) 0.0337(8) -0.0173(7) -0.0094(7) 0.0053(6)
C3_2 0.0308(8) 0.0386(9) 0.0362(9) -0.0212(7) -0.0108(7) 0.0050(7)
C4_2 0.0368(9) 0.0432(9) 0.0375(9) -0.0204(8) -0.0175(8) 0.0065(7)
C5_2 0.0353(9) 0.0385(9) 0.0381(9) -0.0184(7) -0.0162(7) 0.0081(7)
C6_2 0.0327(9) 0.0352(8) 0.0365(9) -0.0184(7) -0.0125(7) 0.0075(7)
C7_2 0.0410(10) 0.0377(9) 0.0407(9) -0.0227(8) -0.0155(8) 0.0093(7)
C8_2 0.0450(10) 0.0455(10) 0.0462(10) -0.0267(8) -0.0203(8) 0.0107(8)
C9_2 0.0568(12) 0.0437(10) 0.0508(11) -0.0243(9) -0.0306(10) 0.0158(9)
C10_2 0.0480(11) 0.0420(9) 0.0469(10) -0.0256(8) -0.0244(9) 0.0149(8)
C1_3 0.0310(8) 0.0290(8) 0.0322(8) -0.0149(7) -0.0094(7) 0.0070(6)
C2_3 0.0363(9) 0.0358(9) 0.0395(9) -0.0214(7) -0.0104(8) 0.0044(7)
C3_3 0.0376(9) 0.0412(9) 0.0392(9) -0.0236(8) -0.0048(8) 0.0044(7)
C4_3 0.0308(9) 0.0490(10) 0.0437(10) -0.0237(8) -0.0070(8) 0.0059(8)
C5_3 0.0352(9) 0.0526(11) 0.0424(10) -0.0250(8) -0.0134(8) 0.0026(8)
C6_3 0.0348(9) 0.0440(9) 0.0374(9) -0.0230(8) -0.0106(7) 0.0065(7)
C1_12 0.0376(9) 0.0297(8) 0.0326(8) -0.0149(7) -0.0118(7) 0.0057(7)
C2_12 0.0357(9) 0.0318(8) 0.0341(9) -0.0148(7) -0.0097(7) 0.0044(7)
C3_12 0.0372(9) 0.0316(8) 0.0435(10) -0.0146(7) -0.0128(8) 0.0044(7)
C4_12 0.0460(11) 0.0391(9) 0.0493(11) -0.0182(8) -0.0238(9) 0.0088(8)
C5_12 0.0479(11) 0.0398(9) 0.0412(10) -0.0177(8) -0.0208(8) 0.0066(8)
C6_12 0.0414(10) 0.0325(8) 0.0372(9) -0.0170(7) -0.0126(8) 0.0041(7)
C7_12 0.0506(11) 0.0410(9) 0.0414(10) -0.0240(8) -0.0155(9) 0.0143(8)
C8_12 0.0405(10) 0.0460(10) 0.0592(12) -0.0240(9) -0.0147(9) 0.0140(8)
C9_12 0.0720(14) 0.0596(12) 0.0572(12) -0.0307(10) -0.0388(11) 0.0180(11)
C10_12 0.0507(11) 0.0457(10) 0.0450(10) -0.0275(9) -0.0165(9) 0.0102(8)
C1_6 0.0317(8) 0.0333(8) 0.0358(8) -0.0179(7) -0.0111(7) 0.0073(7)
C2_6 0.0348(9) 0.0401(9) 0.0411(9) -0.0217(8) -0.0156(8) 0.0114(7)
C3_6 0.0383(10) 0.0424(10) 0.0515(11) -0.0288(9) -0.0161(8) 0.0125(8)
C4_6 0.0389(10) 0.0398(9) 0.0527(11) -0.0219(8) -0.0169(9) 0.0148(8)
C5_6 0.0454(10) 0.0446(10) 0.0441(10) -0.0192(8) -0.0204(9) 0.0169(8)
C6_6 0.0429(10) 0.0422(9) 0.0388(9) -0.0221(8) -0.0159(8) 0.0131(8)
C1_8 0.0354(9) 0.0336(8) 0.0331(8) -0.0127(7) -0.0100(7) 0.0096(7)
C2_8 0.0431(10) 0.0372(9) 0.0366(9) -0.0179(7) -0.0115(8) 0.0111(7)
C3_8 0.0537(12) 0.0366(9) 0.0394(10) -0.0158(8) -0.0107(9) 0.0120(8)
C4_8 0.0557(12) 0.0419(10) 0.0485(11) -0.0175(9) -0.0151(10) 0.0205(9)
C5_8 0.0470(11) 0.0481(11) 0.0482(11) -0.0154(9) -0.0196(9) 0.0189(9)
C6_8 0.0415(10) 0.0447(10) 0.0418(10) -0.0186(8) -0.0165(8) 0.0130(8)
C1_16 0.0360(9) 0.0350(8) 0.0339(9) -0.0155(7) -0.0151(7) 0.0099(7)
C2_16 0.0363(9) 0.0413(9) 0.0397(9) -0.0197(8) -0.0161(8) 0.0089(7)
C3_16 0.0374(10) 0.0457(10) 0.0415(10) -0.0215(8) -0.0150(8) 0.0128(8)
C4_16 0.0461(10) 0.0420(9) 0.0396(9) -0.0221(8) -0.0196(8) 0.0149(8)
C5_16 0.0426(10) 0.0385(9) 0.0403(9) -0.0177(8) -0.0208(8) 0.0105(7)
C6_16 0.0360(9) 0.0380(9) 0.0351(9) -0.0154(7) -0.0153(7) 0.0110(7)
C1_15 0.0411(10) 0.0384(9) 0.0348(9) -0.0171(7) -0.0192(8) 0.0104(7)
C2_15 0.0439(10) 0.0413(9) 0.0390(9) -0.0186(8) -0.0210(8) 0.0125(8)
C3_15 0.0551(11) 0.0396(9) 0.0443(10) -0.0186(8) -0.0278(9) 0.0136(8)
C4_15 0.0548(12) 0.0413(10) 0.0427(10) -0.0133(8) -0.0225(9) 0.0038(9)
C5_15 0.0481(11) 0.0477(11) 0.0392(10) -0.0167(8) -0.0137(9) 0.0045(9)
C6_15 0.0441(10) 0.0445(10) 0.0377(9) -0.0192(8) -0.0163(8) 0.0115(8)
C1_14 0.0382(9) 0.0325(8) 0.0335(8) -0.0181(7) -0.0135(7) 0.0068(7)
C2_14 0.0388(9) 0.0337(8) 0.0400(9) -0.0211(7) -0.0149(8) 0.0080(7)
C3_14 0.0478(10) 0.0356(9) 0.0403(9) -0.0179(8) -0.0201(8) 0.0084(8)
C4_14 0.0464(10) 0.0397(9) 0.0333(9) -0.0174(7) -0.0138(8) 0.0030(8)
C5_14 0.0403(10) 0.0438(10) 0.0347(9) -0.0216(8) -0.0105(8) 0.0039(8)
C6_14 0.0405(9) 0.0408(9) 0.0393(9) -0.0235(8) -0.0171(8) 0.0125(7)
C1_5 0.026(2) 0.0336(17) 0.0353(17) -0.0180(14) -0.0060(13) 0.0119(13)
C2_5 0.041(3) 0.0331(18) 0.049(2) -0.0185(16) -0.0039(17) 0.0127(16)
C3_5 0.049(3) 0.0348(17) 0.057(3) -0.0155(17) 0.002(2) 0.0112(18)
C4_5 0.045(3) 0.0400(17) 0.050(2) -0.0117(15) 0.0015(19) 0.0127(18)
C5_5 0.042(3) 0.0442(19) 0.0427(17) -0.0158(14) -0.0010(19) 0.011(2)
C6_5 0.040(3) 0.0407(18) 0.0413(18) -0.0153(15) -0.005(2) 0.0096(17)
C1_115 0.040(4) 0.034(2) 0.039(2) -0.015(2) -0.011(2) 0.015(2)
C2_115 0.036(3) 0.036(2) 0.045(2) -0.017(2) -0.008(2) 0.012(2)
C3_115 0.042(3) 0.033(2) 0.053(3) -0.0149(19) -0.007(2) 0.013(2)
C4_115 0.051(4) 0.041(2) 0.049(3) -0.0119(19) -0.001(3) 0.008(3)
C5_115 0.051(4) 0.042(2) 0.043(2) -0.0143(19) 0.003(3) 0.007(3)
C6_115 0.038(3) 0.035(2) 0.034(2) -0.0161(18) 0.001(2) 0.008(2)

loop_
_atom_type_symbol
_atom_type_description
_atom_type_scat_dispersion_real
_atom_type_scat_dispersion_imag
_atom_type_scat_source
C C 0.0181 0.0091 'International Tables Vol C Tables 4.2.6.8 and 6.1.1.4'
H H 0.0000 0.0000 'International Tables Vol C Tables 4.2.6.8 and 6.1.1.4'
B B 0.0090 0.0039 'International Tables Vol C Tables 4.2.6.8 and 6.1.1.4'
N N 0.0311 0.0180 'International Tables Vol C Tables 4.2.6.8 and 6.1.1.4'

loop_
_exptl_crystal_face_index_h
_exptl_crystal_face_index_k
_exptl_crystal_face_index_l
_exptl_crystal_face_perp_dist
0 0 -1 0.0319
1 1 1 0.0494
-1 -1 -1 0.0343
2 0 -1 0.0356
-2 0 1 0.0427
1 -2 0 0.0628
1 0 1 0.0119
-1 0 -1 0.0046

loop_
_geom_angle_atom_site_label_1
_geom_angle_atom_site_label_2
_geom_angle_atom_site_label_3
_geom_angle
_geom_angle_site_symmetry_1
_geom_angle_site_symmetry_3
_geom_angle_publ_flag
B1_1 N1_1 N2_1 117.25(13) . . ?
B1_1 N1_1 C1_3 129.25(14) . . ?
N2_1 N1_1 C1_3 113.24(12) . . ?
C1_4 N2_1 N1_1 120.87(12) . . ?
C1_4 N2_1 C1_1 122.73(14) . . ?
N1_1 N2_1 C1_1 112.39(12) . . ?
C2_1 C1_1 N2_1 118.48(14) . . ?
C2_1 C1_1 C1_5 125.2(4) . . ?
N2_1 C1_1 C1_5 116.4(4) . . ?
C2_1 C1_1 C1_115 130.6(5) . . ?
N2_1 C1_1 C1_115 110.6(5) . . ?
C1_1 C2_1 C3_1 122.51(14) . . ?
C1_1 C2_1 C1_6 121.83(14) . . ?
C3_1 C2_1 C1_6 115.65(13) . . ?
C4_1 C3_1 C8_1 119.58(14) . . ?
C4_1 C3_1 C2_1 118.22(15) . . ?
C8_1 C3_1 C2_1 122.00(14) . . ?
N1_1 B1_1 C8_1 118.99(16) . . ?
N1_1 B1_1 C1_2 123.08(15) . . ?
C8_1 B1_1 C1_2 117.93(14) . . ?
C5_1 C4_1 C3_1 121.37(16) . . ?
C5_1 C4_1 H4_1 119.3 . . ?
C3_1 C4_1 H4_1 119.3 . . ?
C6_1 C5_1 C4_1 119.82(16) . . ?
C6_1 C5_1 H5_1 120.1 . . ?
C4_1 C5_1 H5_1 120.1 . . ?
C5_1 C6_1 C7_1 119.47(15) . . ?
C5_1 C6_1 H6_1 120.3 . . ?
C7_1 C6_1 H6_1 120.3 . . ?
C6_1 C7_1 C8_1 122.64(16) . . ?
C6_1 C7_1 H7_1 118.7 . . ?
C8_1 C7_1 H7_1 118.7 . . ?
C7_1 C8_1 C3_1 117.01(15) . . ?
C7_1 C8_1 B1_1 116.97(15) . . ?
C3_1 C8_1 B1_1 125.85(14) . . ?
C1_8 N1_11 N2_11 119.34(14) . . ?
C1_8 N1_11 C1_11 122.44(14) . . ?
N2_11 N1_11 C1_11 110.08(12) . . ?
B1_11 N2_11 N1_11 116.85(13) . . ?
B1_11 N2_11 C1_14 130.47(15) . . ?
N1_11 N2_11 C1_14 112.34(12) . . ?
N2_11 B1_11 C8_11 117.14(16) . . ?
N2_11 B1_11 C1_12 121.30(15) . . ?
C8_11 B1_11 C1_12 121.56(15) . . ?
C7_11 C8_11 C3_11 117.88(15) . . ?
C7_11 C8_11 B1_11 116.15(16) . . ?
C3_11 C8_11 B1_11 125.97(15) . . ?
C4_11 C3_11 C8_11 119.32(16) . . ?
C4_11 C3_11 C2_11 119.38(16) . . ?
C8_11 C3_11 C2_11 121.21(14) . . ?
C1_11 C2_11 C1_16 122.32(15) . . ?
C1_11 C2_11 C3_11 119.72(15) . . ?
C1_16 C2_11 C3_11 117.95(14) . . ?
C2_11 C1_11 N1_11 118.26(15) . . ?
C2_11 C1_11 C1_15 129.15(15) . . ?
N1_11 C1_11 C1_15 112.42(14) . . ?
C6_11 C7_11 C8_11 122.09(18) . . ?
C6_11 C7_11 H7_11 119.0 . . ?
C8_11 C7_11 H7_11 119.0 . . ?
C5_11 C6_11 C7_11 119.29(17) . . ?
C5_11 C6_11 H6_11 120.4 . . ?
C7_11 C6_11 H6_11 120.4 . . ?
C6_11 C5_11 C4_11 120.44(16) . . ?
C6_11 C5_11 H5_11 119.8 . . ?
C4_11 C5_11 H5_11 119.8 . . ?
C5_11 C4_11 C3_11 120.84(17) . . ?
C5_11 C4_11 H4_11 119.6 . . ?
C3_11 C4_11 H4_11 119.6 . . ?
N2_1 C1_4 C6_4 119.91(14) . . ?
N2_1 C1_4 C2_4 121.40(15) . . ?
C6_4 C1_4 C2_4 118.42(15) . . ?
C3_4 C2_4 C1_4 120.22(16) . . ?
C3_4 C2_4 H2_4 119.9 . . ?
C1_4 C2_4 H2_4 119.9 . . ?
C4_4 C3_4 C2_4 121.16(16) . . ?
C4_4 C3_4 H3_4 119.4 . . ?
C2_4 C3_4 H3_4 119.4 . . ?
C3_4 C4_4 C5_4 118.76(16) . . ?
C3_4 C4_4 H4_4 120.6 . . ?
C5_4 C4_4 H4_4 120.6 . . ?
C6_4 C5_4 C4_4 120.84(17) . . ?
C6_4 C5_4 H5_4 119.6 . . ?
C4_4 C5_4 H5_4 119.6 . . ?
C5_4 C6_4 C1_4 120.56(16) . . ?
C5_4 C6_4 H6_4 119.7 . . ?
C1_4 C6_4 H6_4 119.7 . . ?
C6_2 C1_2 C2_2 119.82(16) . . ?
C6_2 C1_2 B1_1 122.42(14) . . ?
C2_2 C1_2 B1_1 117.48(14) . . ?
C3_2 C2_2 C1_2 120.30(15) . . ?
C3_2 C2_2 C7_2 120.61(14) . . ?
C1_2 C2_2 C7_2 119.09(15) . . ?
C4_2 C3_2 C2_2 118.29(15) . . ?
C4_2 C3_2 C8_2 120.07(16) . . ?
C2_2 C3_2 C8_2 121.63(15) . . ?
C5_2 C4_2 C3_2 122.92(16) . . ?
C5_2 C4_2 H4_2 118.5 . . ?
C3_2 C4_2 H4_2 118.5 . . ?
C4_2 C5_2 C6_2 118.57(15) . . ?
C4_2 C5_2 C9_2 120.28(16) . . ?
C6_2 C5_2 C9_2 121.10(15) . . ?
C5_2 C6_2 C1_2 120.08(15) . . ?
C5_2 C6_2 C10_2 119.90(15) . . ?
C1_2 C6_2 C10_2 119.98(15) . . ?
C2_2 C7_2 H7A_2 109.5 . . ?
C2_2 C7_2 H7B_2 109.5 . . ?
H7A_2 C7_2 H7B_2 109.5 . . ?
C2_2 C7_2 H7C_2 109.5 . . ?
H7A_2 C7_2 H7C_2 109.5 . . ?
H7B_2 C7_2 H7C_2 109.5 . . ?
C3_2 C8_2 H8A_2 109.5 . . ?
C3_2 C8_2 H8B_2 109.5 . . ?
H8A_2 C8_2 H8B_2 109.5 . . ?
C3_2 C8_2 H8C_2 109.5 . . ?
H8A_2 C8_2 H8C_2 109.5 . . ?
H8B_2 C8_2 H8C_2 109.5 . . ?
C5_2 C9_2 H9A_2 109.5 . . ?
C5_2 C9_2 H9B_2 109.5 . . ?
H9A_2 C9_2 H9B_2 109.5 . . ?
C5_2 C9_2 H9C_2 109.5 . . ?
H9A_2 C9_2 H9C_2 109.5 . . ?
H9B_2 C9_2 H9C_2 109.5 . . ?
C6_2 C10_2 H10A_2 109.5 . . ?
C6_2 C10_2 H10B_2 109.5 . . ?
H10A_2 C10_2 H10B_2 109.5 . . ?
C6_2 C10_2 H10C_2 109.5 . . ?
H10A_2 C10_2 H10C_2 109.5 . . ?
H10B_2 C10_2 H10C_2 109.5 . . ?
C6_3 C1_3 C2_3 119.21(15) . . ?
C6_3 C1_3 N1_1 120.82(14) . . ?
C2_3 C1_3 N1_1 119.95(15) . . ?
C1_3 C2_3 C3_3 120.44(16) . . ?
C1_3 C2_3 H2_3 119.8 . . ?
C3_3 C2_3 H2_3 119.8 . . ?
C4_3 C3_3 C2_3 120.37(16) . . ?
C4_3 C3_3 H3_3 119.8 . . ?
C2_3 C3_3 H3_3 119.8 . . ?
C3_3 C4_3 C5_3 119.48(16) . . ?
C3_3 C4_3 H4_3 120.3 . . ?
C5_3 C4_3 H4_3 120.3 . . ?
C4_3 C5_3 C6_3 120.75(17) . . ?
C4_3 C5_3 H5_3 119.6 . . ?
C6_3 C5_3 H5_3 119.6 . . ?
C1_3 C6_3 C5_3 119.72(16) . . ?
C1_3 C6_3 H6_3 120.1 . . ?
C5_3 C6_3 H6_3 120.1 . . ?
C6_12 C1_12 C2_12 119.64(16) . . ?
C6_12 C1_12 B1_11 122.35(15) . . ?
C2_12 C1_12 B1_11 117.94(15) . . ?
C3_12 C2_12 C1_12 120.28(16) . . ?
C3_12 C2_12 C7_12 119.85(16) . . ?
C1_12 C2_12 C7_12 119.85(16) . . ?
C4_12 C3_12 C2_12 118.39(17) . . ?
C4_12 C3_12 C8_12 119.58(17) . . ?
C2_12 C3_12 C8_12 122.03(17) . . ?
C5_12 C4_12 C3_12 122.67(18) . . ?
C5_12 C4_12 H4_12 118.7 . . ?
C3_12 C4_12 H4_12 118.7 . . ?
C4_12 C5_12 C6_12 118.66(17) . . ?
C4_12 C5_12 C9_12 119.68(18) . . ?
C6_12 C5_12 C9_12 121.61(17) . . ?
C5_12 C6_12 C1_12 120.28(16) . . ?
C5_12 C6_12 C10_12 119.26(16) . . ?
C1_12 C6_12 C10_12 120.44(16) . . ?
C2_12 C7_12 H7A_12 109.5 . . ?
C2_12 C7_12 H7B_12 109.5 . . ?
H7A_12 C7_12 H7B_12 109.5 . . ?
C2_12 C7_12 H7C_12 109.5 . . ?
H7A_12 C7_12 H7C_12 109.5 . . ?
H7B_12 C7_12 H7C_12 109.5 . . ?
C3_12 C8_12 H8A_12 109.5 . . ?
C3_12 C8_12 H8B_12 109.5 . . ?
H8A_12 C8_12 H8B_12 109.5 . . ?
C3_12 C8_12 H8C_12 109.5 . . ?
H8A_12 C8_12 H8C_12 109.5 . . ?
H8B_12 C8_12 H8C_12 109.5 . . ?
C5_12 C9_12 H9A_12 109.5 . . ?
C5_12 C9_12 H9B_12 109.5 . . ?
H9A_12 C9_12 H9B_12 109.5 . . ?
C5_12 C9_12 H9C_12 109.5 . . ?
H9A_12 C9_12 H9C_12 109.5 . . ?
H9B_12 C9_12 H9C_12 109.5 . . ?
C6_12 C10_12 H10A_12 109.5 . . ?
C6_12 C10_12 H10B_12 109.5 . . ?
H10A_12 C10_12 H10B_12 109.5 . . ?
C6_12 C10_12 H10C_12 109.5 . . ?
H10A_12 C10_12 H10C_12 109.5 . . ?
H10B_12 C10_12 H10C_12 109.5 . . ?
C6_6 C1_6 C2_6 118.65(15) . . ?
C6_6 C1_6 C2_1 121.12(15) . . ?
C2_6 C1_6 C2_1 120.20(15) . . ?
C3_6 C2_6 C1_6 120.69(17) . . ?
C3_6 C2_6 H2_6 119.7 . . ?
C1_6 C2_6 H2_6 119.7 . . ?
C4_6 C3_6 C2_6 120.07(17) . . ?
C4_6 C3_6 H3_6 120.0 . . ?
C2_6 C3_6 H3_6 120.0 . . ?
C3_6 C4_6 C5_6 119.76(17) . . ?
C3_6 C4_6 H4_6 120.1 . . ?
C5_6 C4_6 H4_6 120.1 . . ?
C4_6 C5_6 C6_6 120.46(18) . . ?
C4_6 C5_6 H5_6 119.8 . . ?
C6_6 C5_6 H5_6 119.8 . . ?
C5_6 C6_6 C1_6 120.37(17) . . ?
C5_6 C6_6 H6_6 119.8 . . ?
C1_6 C6_6 H6_6 119.8 . . ?
C2_8 C1_8 C6_8 119.09(16) . . ?
C2_8 C1_8 N1_11 121.30(16) . . ?
C6_8 C1_8 N1_11 119.45(16) . . ?
C1_8 C2_8 C3_8 120.26(18) . . ?
C1_8 C2_8 H2_8 119.9 . . ?
C3_8 C2_8 H2_8 119.9 . . ?
C4_8 C3_8 C2_8 120.51(19) . . ?
C4_8 C3_8 H3_8 119.7 . . ?
C2_8 C3_8 H3_8 119.7 . . ?
C3_8 C4_8 C5_8 119.43(18) . . ?
C3_8 C4_8 H4_8 120.3 . . ?
C5_8 C4_8 H4_8 120.3 . . ?
C4_8 C5_8 C6_8 120.92(19) . . ?
C4_8 C5_8 H5_8 119.5 . . ?
C6_8 C5_8 H5_8 119.5 . . ?
C5_8 C6_8 C1_8 119.79(19) . . ?
C5_8 C6_8 H6_8 120.1 . . ?
C1_8 C6_8 H6_8 120.1 . . ?
C2_16 C1_16 C6_16 118.15(16) . . ?
C2_16 C1_16 C2_11 120.54(15) . . ?
C6_16 C1_16 C2_11 121.31(15) . . ?
C3_16 C2_16 C1_16 120.82(17) . . ?
C3_16 C2_16 H2_16 119.6 . . ?
C1_16 C2_16 H2_16 119.6 . . ?
C2_16 C3_16 C4_16 120.50(17) . . ?
C2_16 C3_16 H3_16 119.8 . . ?
C4_16 C3_16 H3_16 119.8 . . ?
C3_16 C4_16 C5_16 119.61(17) . . ?
C3_16 C4_16 H4_16 120.2 . . ?
C5_16 C4_16 H4_16 120.2 . . ?
C6_16 C5_16 C4_16 119.75(17) . . ?
C6_16 C5_16 H5_16 120.1 . . ?
C4_16 C5_16 H5_16 120.1 . . ?
C5_16 C6_16 C1_16 121.14(16) . . ?
C5_16 C6_16 H6_16 119.4 . . ?
C1_16 C6_16 H6_16 119.4 . . ?
C2_15 C1_15 C6_15 118.47(16) . . ?
C2_15 C1_15 C1_11 122.33(15) . . ?
C6_15 C1_15 C1_11 119.08(15) . . ?
C3_15 C2_15 C1_15 120.02(17) . . ?
C3_15 C2_15 H2_15 120.0 . . ?
C1_15 C2_15 H2_15 120.0 . . ?
C4_15 C3_15 C2_15 120.38(17) . . ?
C4_15 C3_15 H3_15 119.8 . . ?
C2_15 C3_15 H3_15 119.8 . . ?
C5_15 C4_15 C3_15 120.04(17) . . ?
C5_15 C4_15 H4_15 120.0 . . ?
C3_15 C4_15 H4_15 120.0 . . ?
C6_15 C5_15 C4_15 119.85(18) . . ?
C6_15 C5_15 H5_15 120.1 . . ?
C4_15 C5_15 H5_15 120.1 . . ?
C5_15 C6_15 C1_15 121.24(17) . . ?
C5_15 C6_15 H6_15 119.4 . . ?
C1_15 C6_15 H6_15 119.4 . . ?
C2_14 C1_14 C6_14 119.54(15) . . ?
C2_14 C1_14 N2_11 120.86(15) . . ?
C6_14 C1_14 N2_11 119.53(15) . . ?
C1_14 C2_14 C3_14 119.98(16) . . ?
C1_14 C2_14 H2_14 120.0 . . ?
C3_14 C2_14 H2_14 120.0 . . ?
C4_14 C3_14 C2_14 120.45(17) . . ?
C4_14 C3_14 H3_14 119.8 . . ?
C2_14 C3_14 H3_14 119.8 . . ?
C3_14 C4_14 C5_14 119.69(16) . . ?
C3_14 C4_14 H4_14 120.2 . . ?
C5_14 C4_14 H4_14 120.2 . . ?
C6_14 C5_14 C4_14 120.41(17) . . ?
C6_14 C5_14 H5_14 119.8 . . ?
C4_14 C5_14 H5_14 119.8 . . ?
C5_14 C6_14 C1_14 119.89(16) . . ?
C5_14 C6_14 H6_14 120.1 . . ?
C1_14 C6_14 H6_14 120.1 . . ?
C2_5 C1_5 C6_5 120.0 . . ?
C2_5 C1_5 C1_1 123.5(5) . . ?
C6_5 C1_5 C1_1 116.5(5) . . ?
C3_5 C2_5 C1_5 120.0 . . ?
C3_5 C2_5 H2_5 120.0 . . ?
C1_5 C2_5 H2_5 120.0 . . ?
C4_5 C3_5 C2_5 120.0 . . ?
C4_5 C3_5 H3_5 120.0 . . ?
C2_5 C3_5 H3_5 120.0 . . ?
C3_5 C4_5 C5_5 120.0 . . ?
C3_5 C4_5 H4_5 120.0 . . ?
C5_5 C4_5 H4_5 120.0 . . ?
C6_5 C5_5 C4_5 120.0 . . ?
C6_5 C5_5 H5_5 120.0 . . ?
C4_5 C5_5 H5_5 120.0 . . ?
C5_5 C6_5 C1_5 120.0 . . ?
C5_5 C6_5 H6_5 120.0 . . ?
C1_5 C6_5 H6_5 120.0 . . ?
C2_115 C1_115 C6_115 120.0 . . ?
C2_115 C1_115 C1_1 118.5(7) . . ?
C6_115 C1_115 C1_1 121.5(7) . . ?
C1_115 C2_115 C3_115 120.0 . . ?
C1_115 C2_115 H2_115 120.0 . . ?
C3_115 C2_115 H2_115 120.0 . . ?
C4_115 C3_115 C2_115 120.0 . . ?
C4_115 C3_115 H3_115 120.0 . . ?
C2_115 C3_115 H3_115 120.0 . . ?
C5_115 C4_115 C3_115 120.0 . . ?
C5_115 C4_115 H4_115 120.0 . . ?
C3_115 C4_115 H4_115 120.0 . . ?
C4_115 C5_115 C6_115 120.0 . . ?
C4_115 C5_115 H5_115 120.0 . . ?
C6_115 C5_115 H5_115 120.0 . . ?
C5_115 C6_115 C1_115 120.0 . . ?
C5_115 C6_115 H6_115 120.0 . . ?
C1_115 C6_115 H6_115 120.0 . . ?

loop_
_geom_bond_atom_site_label_1
_geom_bond_atom_site_label_2
_geom_bond_distance
_geom_bond_site_symmetry_2
_geom_bond_publ_flag
N1_1 B1_1 1.419(2) . ?
N1_1 N2_1 1.4209(18) . ?
N1_1 C1_3 1.4434(19) . ?
N2_1 C1_4 1.3959(19) . ?
N2_1 C1_1 1.4345(19) . ?
C1_1 C2_1 1.348(2) . ?
C1_1 C1_5 1.479(5) . ?
C1_1 C1_115 1.530(8) . ?
C2_1 C3_1 1.486(2) . ?
C2_1 C1_6 1.493(2) . ?
C3_1 C4_1 1.398(2) . ?
C3_1 C8_1 1.416(2) . ?
B1_1 C8_1 1.568(2) . ?
B1_1 C1_2 1.575(3) . ?
C4_1 C5_1 1.386(2) . ?
C4_1 H4_1 0.9500 . ?
C5_1 C6_1 1.378(2) . ?
C5_1 H5_1 0.9500 . ?
C6_1 C7_1 1.380(2) . ?
C6_1 H6_1 0.9500 . ?
C7_1 C8_1 1.410(2) . ?
C7_1 H7_1 0.9500 . ?
N1_11 C1_8 1.412(2) . ?
N1_11 N2_11 1.4332(19) . ?
N1_11 C1_11 1.435(2) . ?
N2_11 B1_11 1.420(2) . ?
N2_11 C1_14 1.437(2) . ?
B1_11 C8_11 1.574(2) . ?
B1_11 C1_12 1.584(3) . ?
C8_11 C7_11 1.406(2) . ?
C8_11 C3_11 1.418(2) . ?
C3_11 C4_11 1.402(2) . ?
C3_11 C2_11 1.493(2) . ?
C2_11 C1_11 1.354(2) . ?
C2_11 C1_16 1.489(2) . ?
C1_11 C1_15 1.479(2) . ?
C7_11 C6_11 1.389(2) . ?
C7_11 H7_11 0.9500 . ?
C6_11 C5_11 1.378(3) . ?
C6_11 H6_11 0.9500 . ?
C5_11 C4_11 1.391(2) . ?
C5_11 H5_11 0.9500 . ?
C4_11 H4_11 0.9500 . ?
C1_4 C6_4 1.396(2) . ?
C1_4 C2_4 1.397(2) . ?
C2_4 C3_4 1.386(2) . ?
C2_4 H2_4 0.9500 . ?
C3_4 C4_4 1.377(2) . ?
C3_4 H3_4 0.9500 . ?
C4_4 C5_4 1.391(2) . ?
C4_4 H4_4 0.9500 . ?
C5_4 C6_4 1.379(2) . ?
C5_4 H5_4 0.9500 . ?
C6_4 H6_4 0.9500 . ?
C1_2 C6_2 1.408(2) . ?
C1_2 C2_2 1.414(2) . ?
C2_2 C3_2 1.398(2) . ?
C2_2 C7_2 1.518(2) . ?
C3_2 C4_2 1.394(2) . ?
C3_2 C8_2 1.511(2) . ?
C4_2 C5_2 1.391(2) . ?
C4_2 H4_2 0.9500 . ?
C5_2 C6_2 1.401(2) . ?
C5_2 C9_2 1.507(2) . ?
C6_2 C10_2 1.510(2) . ?
C7_2 H7A_2 0.9800 . ?
C7_2 H7B_2 0.9800 . ?
C7_2 H7C_2 0.9800 . ?
C8_2 H8A_2 0.9800 . ?
C8_2 H8B_2 0.9800 . ?
C8_2 H8C_2 0.9800 . ?
C9_2 H9A_2 0.9800 . ?
C9_2 H9B_2 0.9800 . ?
C9_2 H9C_2 0.9800 . ?
C10_2 H10A_2 0.9800 . ?
C10_2 H10B_2 0.9800 . ?
C10_2 H10C_2 0.9800 . ?
C1_3 C6_3 1.385(2) . ?
C1_3 C2_3 1.387(2) . ?
C2_3 C3_3 1.389(2) . ?
C2_3 H2_3 0.9500 . ?
C3_3 C4_3 1.370(3) . ?
C3_3 H3_3 0.9500 . ?
C4_3 C5_3 1.381(2) . ?
C4_3 H4_3 0.9500 . ?
C5_3 C6_3 1.391(2) . ?
C5_3 H5_3 0.9500 . ?
C6_3 H6_3 0.9500 . ?
C1_12 C6_12 1.404(2) . ?
C1_12 C2_12 1.411(2) . ?
C2_12 C3_12 1.404(2) . ?
C2_12 C7_12 1.511(2) . ?
C3_12 C4_12 1.390(3) . ?
C3_12 C8_12 1.510(2) . ?
C4_12 C5_12 1.389(3) . ?
C4_12 H4_12 0.9500 . ?
C5_12 C6_12 1.402(3) . ?
C5_12 C9_12 1.508(3) . ?
C6_12 C10_12 1.511(2) . ?
C7_12 H7A_12 0.9800 . ?
C7_12 H7B_12 0.9800 . ?
C7_12 H7C_12 0.9800 . ?
C8_12 H8A_12 0.9800 . ?
C8_12 H8B_12 0.9800 . ?
C8_12 H8C_12 0.9800 . ?
C9_12 H9A_12 0.9800 . ?
C9_12 H9B_12 0.9800 . ?
C9_12 H9C_12 0.9800 . ?
C10_12 H10A_12 0.9800 . ?
C10_12 H10B_12 0.9800 . ?
C10_12 H10C_12 0.9800 . ?
C1_6 C6_6 1.391(2) . ?
C1_6 C2_6 1.396(2) . ?
C2_6 C3_6 1.386(2) . ?
C2_6 H2_6 0.9500 . ?
C3_6 C4_6 1.381(3) . ?
C3_6 H3_6 0.9500 . ?
C4_6 C5_6 1.382(3) . ?
C4_6 H4_6 0.9500 . ?
C5_6 C6_6 1.387(2) . ?
C5_6 H5_6 0.9500 . ?
C6_6 H6_6 0.9500 . ?
C1_8 C2_8 1.388(2) . ?
C1_8 C6_8 1.396(2) . ?
C2_8 C3_8 1.391(2) . ?
C2_8 H2_8 0.9500 . ?
C3_8 C4_8 1.376(3) . ?
C3_8 H3_8 0.9500 . ?
C4_8 C5_8 1.378(3) . ?
C4_8 H4_8 0.9500 . ?
C5_8 C6_8 1.387(2) . ?
C5_8 H5_8 0.9500 . ?
C6_8 H6_8 0.9500 . ?
C1_16 C2_16 1.393(2) . ?
C1_16 C6_16 1.394(2) . ?
C2_16 C3_16 1.376(2) . ?
C2_16 H2_16 0.9500 . ?
C3_16 C4_16 1.382(2) . ?
C3_16 H3_16 0.9500 . ?
C4_16 C5_16 1.387(2) . ?
C4_16 H4_16 0.9500 . ?
C5_16 C6_16 1.382(2) . ?
C5_16 H5_16 0.9500 . ?
C6_16 H6_16 0.9500 . ?
C1_15 C2_15 1.397(2) . ?
C1_15 C6_15 1.398(2) . ?
C2_15 C3_15 1.393(2) . ?
C2_15 H2_15 0.9500 . ?
C3_15 C4_15 1.383(3) . ?
C3_15 H3_15 0.9500 . ?
C4_15 C5_15 1.382(3) . ?
C4_15 H4_15 0.9500 . ?
C5_15 C6_15 1.378(2) . ?
C5_15 H5_15 0.9500 . ?
C6_15 H6_15 0.9500 . ?
C1_14 C2_14 1.385(2) . ?
C1_14 C6_14 1.398(2) . ?
C2_14 C3_14 1.386(2) . ?
C2_14 H2_14 0.9500 . ?
C3_14 C4_14 1.381(2) . ?
C3_14 H3_14 0.9500 . ?
C4_14 C5_14 1.383(2) . ?
C4_14 H4_14 0.9500 . ?
C5_14 C6_14 1.381(2) . ?
C5_14 H5_14 0.9500 . ?
C6_14 H6_14 0.9500 . ?
C1_5 C2_5 1.3900 . ?
C1_5 C6_5 1.3900 . ?
C2_5 C3_5 1.3900 . ?
C2_5 H2_5 0.9500 . ?
C3_5 C4_5 1.3900 . ?
C3_5 H3_5 0.9500 . ?
C4_5 C5_5 1.3900 . ?
C4_5 H4_5 0.9500 . ?
C5_5 C6_5 1.3900 . ?
C5_5 H5_5 0.9500 . ?
C6_5 H6_5 0.9500 . ?
C1_115 C2_115 1.3900 . ?
C1_115 C6_115 1.3900 . ?
C2_115 C3_115 1.3900 . ?
C2_115 H2_115 0.9500 . ?
C3_115 C4_115 1.3900 . ?
C3_115 H3_115 0.9500 . ?
C4_115 C5_115 1.3900 . ?
C4_115 H4_115 0.9500 . ?
C5_115 C6_115 1.3900 . ?
C5_115 H5_115 0.9500 . ?
C6_115 H6_115 0.9500 . ?

loop_
_geom_torsion_atom_site_label_1
_geom_torsion_atom_site_label_2
_geom_torsion_atom_site_label_3
_geom_torsion_atom_site_label_4
_geom_torsion
_geom_torsion_site_symmetry_1
_geom_torsion_site_symmetry_2
_geom_torsion_site_symmetry_3
_geom_torsion_site_symmetry_4
_geom_torsion_publ_flag
B1_1 N1_1 N2_1 C1_4 87.02(17) . . . . ?
C1_3 N1_1 N2_1 C1_4 -98.31(15) . . . . ?
B1_1 N1_1 N2_1 C1_1 -71.06(16) . . . . ?
C1_3 N1_1 N2_1 C1_1 103.61(14) . . . . ?
C1_4 N2_1 C1_1 C2_1 -76.6(2) . . . . ?
N1_1 N2_1 C1_1 C2_1 81.03(18) . . . . ?
C1_4 N2_1 C1_1 C1_5 103.1(5) . . . . ?
N1_1 N2_1 C1_1 C1_5 -99.3(5) . . . . ?
C1_4 N2_1 C1_1 C1_115 109.4(6) . . . . ?
N1_1 N2_1 C1_1 C1_115 -93.0(6) . . . . ?
N2_1 C1_1 C2_1 C3_1 -6.4(2) . . . . ?
C1_5 C1_1 C2_1 C3_1 174.0(5) . . . . ?
C1_115 C1_1 C2_1 C3_1 166.2(7) . . . . ?
N2_1 C1_1 C2_1 C1_6 174.23(15) . . . . ?
C1_5 C1_1 C2_1 C1_6 -5.4(5) . . . . ?
C1_115 C1_1 C2_1 C1_6 -13.1(8) . . . . ?
C1_1 C2_1 C3_1 C4_1 147.02(16) . . . . ?
C1_6 C2_1 C3_1 C4_1 -33.6(2) . . . . ?
C1_1 C2_1 C3_1 C8_1 -38.2(2) . . . . ?
C1_6 C2_1 C3_1 C8_1 141.16(16) . . . . ?
N2_1 N1_1 B1_1 C8_1 -2.8(2) . . . . ?
C1_3 N1_1 B1_1 C8_1 -176.43(14) . . . . ?
N2_1 N1_1 B1_1 C1_2 176.86(13) . . . . ?
C1_3 N1_1 B1_1 C1_2 3.2(2) . . . . ?
C8_1 C3_1 C4_1 C5_1 0.1(2) . . . . ?
C2_1 C3_1 C4_1 C5_1 174.98(15) . . . . ?
C3_1 C4_1 C5_1 C6_1 -2.4(2) . . . . ?
C4_1 C5_1 C6_1 C7_1 1.7(2) . . . . ?
C5_1 C6_1 C7_1 C8_1 1.3(2) . . . . ?
C6_1 C7_1 C8_1 C3_1 -3.5(2) . . . . ?
C6_1 C7_1 C8_1 B1_1 -178.98(15) . . . . ?
C4_1 C3_1 C8_1 C7_1 2.7(2) . . . . ?
C2_1 C3_1 C8_1 C7_1 -171.96(14) . . . . ?
C4_1 C3_1 C8_1 B1_1 177.78(15) . . . . ?
C2_1 C3_1 C8_1 B1_1 3.1(2) . . . . ?
N1_1 B1_1 C8_1 C7_1 -146.31(15) . . . . ?
C1_2 B1_1 C8_1 C7_1 34.0(2) . . . . ?
N1_1 B1_1 C8_1 C3_1 38.6(2) . . . . ?
C1_2 B1_1 C8_1 C3_1 -141.03(16) . . . . ?
C1_8 N1_11 N2_11 B1_11 79.20(18) . . . . ?
C1_11 N1_11 N2_11 B1_11 -70.19(17) . . . . ?
C1_8 N1_11 N2_11 C1_14 -106.70(15) . . . . ?
C1_11 N1_11 N2_11 C1_14 103.92(14) . . . . ?
N1_11 N2_11 B1_11 C8_11 -7.1(2) . . . . ?
C1_14 N2_11 B1_11 C8_11 -179.97(14) . . . . ?
N1_11 N2_11 B1_11 C1_12 173.33(14) . . . . ?
C1_14 N2_11 B1_11 C1_12 0.5(3) . . . . ?
N2_11 B1_11 C8_11 C7_11 -137.88(16) . . . . ?
C1_12 B1_11 C8_11 C7_11 41.6(2) . . . . ?
N2_11 B1_11 C8_11 C3_11 41.5(2) . . . . ?
C1_12 B1_11 C8_11 C3_11 -138.94(17) . . . . ?
C7_11 C8_11 C3_11 C4_11 2.3(2) . . . . ?
B1_11 C8_11 C3_11 C4_11 -177.07(15) . . . . ?
C7_11 C8_11 C3_11 C2_11 -174.15(15) . . . . ?
B1_11 C8_11 C3_11 C2_11 6.4(2) . . . . ?
C4_11 C3_11 C2_11 C1_11 141.73(17) . . . . ?
C8_11 C3_11 C2_11 C1_11 -41.8(2) . . . . ?
C4_11 C3_11 C2_11 C1_16 -39.1(2) . . . . ?
C8_11 C3_11 C2_11 C1_16 137.36(16) . . . . ?
C1_16 C2_11 C1_11 N1_11 172.47(15) . . . . ?
C3_11 C2_11 C1_11 N1_11 -8.4(2) . . . . ?
C1_16 C2_11 C1_11 C1_15 -12.7(3) . . . . ?
C3_11 C2_11 C1_11 C1_15 166.37(16) . . . . ?
C1_8 N1_11 C1_11 C2_11 -62.4(2) . . . . ?
N2_11 N1_11 C1_11 C2_11 85.88(17) . . . . ?
C1_8 N1_11 C1_11 C1_15 121.98(16) . . . . ?
N2_11 N1_11 C1_11 C1_15 -89.76(16) . . . . ?
C3_11 C8_11 C7_11 C6_11 -3.6(2) . . . . ?
B1_11 C8_11 C7_11 C6_11 175.87(15) . . . . ?
C8_11 C7_11 C6_11 C5_11 1.4(3) . . . . ?
C7_11 C6_11 C5_11 C4_11 2.2(3) . . . . ?
C6_11 C5_11 C4_11 C3_11 -3.4(3) . . . . ?
C8_11 C3_11 C4_11 C5_11 1.0(2) . . . . ?
C2_11 C3_11 C4_11 C5_11 177.60(15) . . . . ?
N1_1 N2_1 C1_4 C6_4 -172.20(13) . . . . ?
C1_1 N2_1 C1_4 C6_4 -16.4(2) . . . . ?
N1_1 N2_1 C1_4 C2_4 13.7(2) . . . . ?
C1_1 N2_1 C1_4 C2_4 169.51(14) . . . . ?
N2_1 C1_4 C2_4 C3_4 171.70(14) . . . . ?
C6_4 C1_4 C2_4 C3_4 -2.5(2) . . . . ?
C1_4 C2_4 C3_4 C4_4 1.1(2) . . . . ?
C2_4 C3_4 C4_4 C5_4 0.5(3) . . . . ?
C3_4 C4_4 C5_4 C6_4 -0.7(3) . . . . ?
C4_4 C5_4 C6_4 C1_4 -0.7(3) . . . . ?
N2_1 C1_4 C6_4 C5_4 -171.98(15) . . . . ?
C2_4 C1_4 C6_4 C5_4 2.3(2) . . . . ?
N1_1 B1_1 C1_2 C6_2 82.8(2) . . . . ?
C8_1 B1_1 C1_2 C6_2 -97.53(18) . . . . ?
N1_1 B1_1 C1_2 C2_2 -103.24(18) . . . . ?
C8_1 B1_1 C1_2 C2_2 76.39(18) . . . . ?
C6_2 C1_2 C2_2 C3_2 -1.3(2) . . . . ?
B1_1 C1_2 C2_2 C3_2 -175.35(14) . . . . ?
C6_2 C1_2 C2_2 C7_2 178.53(14) . . . . ?
B1_1 C1_2 C2_2 C7_2 4.4(2) . . . . ?
C1_2 C2_2 C3_2 C4_2 0.1(2) . . . . ?
C7_2 C2_2 C3_2 C4_2 -179.70(14) . . . . ?
C1_2 C2_2 C3_2 C8_2 178.77(15) . . . . ?
C7_2 C2_2 C3_2 C8_2 -1.0(2) . . . . ?
C2_2 C3_2 C4_2 C5_2 1.1(2) . . . . ?
C8_2 C3_2 C4_2 C5_2 -177.57(15) . . . . ?
C3_2 C4_2 C5_2 C6_2 -1.1(3) . . . . ?
C3_2 C4_2 C5_2 C9_2 176.30(16) . . . . ?
C4_2 C5_2 C6_2 C1_2 -0.1(2) . . . . ?
C9_2 C5_2 C6_2 C1_2 -177.50(15) . . . . ?
C4_2 C5_2 C6_2 C10_2 177.54(15) . . . . ?
C9_2 C5_2 C6_2 C10_2 0.1(2) . . . . ?
C2_2 C1_2 C6_2 C5_2 1.3(2) . . . . ?
B1_1 C1_2 C6_2 C5_2 175.05(15) . . . . ?
C2_2 C1_2 C6_2 C10_2 -176.37(14) . . . . ?
B1_1 C1_2 C6_2 C10_2 -2.6(2) . . . . ?
B1_1 N1_1 C1_3 C6_3 30.2(2) . . . . ?
N2_1 N1_1 C1_3 C6_3 -143.63(15) . . . . ?
B1_1 N1_1 C1_3 C2_3 -151.15(16) . . . . ?
N2_1 N1_1 C1_3 C2_3 34.98(19) . . . . ?
C6_3 C1_3 C2_3 C3_3 -1.9(2) . . . . ?
N1_1 C1_3 C2_3 C3_3 179.46(15) . . . . ?
C1_3 C2_3 C3_3 C4_3 0.8(3) . . . . ?
C2_3 C3_3 C4_3 C5_3 1.0(3) . . . . ?
C3_3 C4_3 C5_3 C6_3 -1.7(3) . . . . ?
C2_3 C1_3 C6_3 C5_3 1.2(2) . . . . ?
N1_1 C1_3 C6_3 C5_3 179.84(15) . . . . ?
C4_3 C5_3 C6_3 C1_3 0.6(3) . . . . ?
N2_11 B1_11 C1_12 C6_12 64.7(2) . . . . ?
C8_11 B1_11 C1_12 C6_12 -114.79(18) . . . . ?
N2_11 B1_11 C1_12 C2_12 -112.25(18) . . . . ?
C8_11 B1_11 C1_12 C2_12 68.2(2) . . . . ?
C6_12 C1_12 C2_12 C3_12 -1.0(2) . . . . ?
B1_11 C1_12 C2_12 C3_12 176.05(14) . . . . ?
C6_12 C1_12 C2_12 C7_12 -179.50(15) . . . . ?
B1_11 C1_12 C2_12 C7_12 -2.5(2) . . . . ?
C1_12 C2_12 C3_12 C4_12 -1.1(2) . . . . ?
C7_12 C2_12 C3_12 C4_12 177.41(15) . . . . ?
C1_12 C2_12 C3_12 C8_12 179.91(15) . . . . ?
C7_12 C2_12 C3_12 C8_12 -1.6(2) . . . . ?
C2_12 C3_12 C4_12 C5_12 1.2(3) . . . . ?
C8_12 C3_12 C4_12 C5_12 -179.78(16) . . . . ?
C3_12 C4_12 C5_12 C6_12 0.8(3) . . . . ?
C3_12 C4_12 C5_12 C9_12 -176.70(17) . . . . ?
C4_12 C5_12 C6_12 C1_12 -3.0(2) . . . . ?
C9_12 C5_12 C6_12 C1_12 174.52(16) . . . . ?
C4_12 C5_12 C6_12 C10_12 178.58(15) . . . . ?
C9_12 C5_12 C6_12 C10_12 -3.9(3) . . . . ?
C2_12 C1_12 C6_12 C5_12 3.1(2) . . . . ?
B1_11 C1_12 C6_12 C5_12 -173.85(15) . . . . ?
C2_12 C1_12 C6_12 C10_12 -178.49(15) . . . . ?
B1_11 C1_12 C6_12 C10_12 4.6(2) . . . . ?
C1_1 C2_1 C1_6 C6_6 -57.1(2) . . . . ?
C3_1 C2_1 C1_6 C6_6 123.52(17) . . . . ?
C1_1 C2_1 C1_6 C2_6 124.76(18) . . . . ?
C3_1 C2_1 C1_6 C2_6 -54.6(2) . . . . ?
C6_6 C1_6 C2_6 C3_6 0.2(2) . . . . ?
C2_1 C1_6 C2_6 C3_6 178.43(15) . . . . ?
C1_6 C2_6 C3_6 C4_6 -0.6(3) . . . . ?
C2_6 C3_6 C4_6 C5_6 0.8(3) . . . . ?
C3_6 C4_6 C5_6 C6_6 -0.6(3) . . . . ?
C4_6 C5_6 C6_6 C1_6 0.2(3) . . . . ?
C2_6 C1_6 C6_6 C5_6 0.0(2) . . . . ?
C2_1 C1_6 C6_6 C5_6 -178.24(15) . . . . ?
N2_11 N1_11 C1_8 C2_8 14.5(2) . . . . ?
C1_11 N1_11 C1_8 C2_8 159.94(15) . . . . ?
N2_11 N1_11 C1_8 C6_8 -170.20(14) . . . . ?
C1_11 N1_11 C1_8 C6_8 -24.7(2) . . . . ?
C6_8 C1_8 C2_8 C3_8 -0.4(2) . . . . ?
N1_11 C1_8 C2_8 C3_8 174.98(15) . . . . ?
C1_8 C2_8 C3_8 C4_8 0.0(3) . . . . ?
C2_8 C3_8 C4_8 C5_8 0.2(3) . . . . ?
C3_8 C4_8 C5_8 C6_8 -0.2(3) . . . . ?
C4_8 C5_8 C6_8 C1_8 -0.2(3) . . . . ?
C2_8 C1_8 C6_8 C5_8 0.4(3) . . . . ?
N1_11 C1_8 C6_8 C5_8 -175.01(15) . . . . ?
C1_11 C2_11 C1_16 C2_16 138.28(17) . . . . ?
C3_11 C2_11 C1_16 C2_16 -40.8(2) . . . . ?
C1_11 C2_11 C1_16 C6_16 -41.4(2) . . . . ?
C3_11 C2_11 C1_16 C6_16 139.43(16) . . . . ?
C6_16 C1_16 C2_16 C3_16 0.6(2) . . . . ?
C2_11 C1_16 C2_16 C3_16 -179.18(15) . . . . ?
C1_16 C2_16 C3_16 C4_16 0.9(3) . . . . ?
C2_16 C3_16 C4_16 C5_16 -0.9(3) . . . . ?
C3_16 C4_16 C5_16 C6_16 -0.5(3) . . . . ?
C4_16 C5_16 C6_16 C1_16 2.0(2) . . . . ?
C2_16 C1_16 C6_16 C5_16 -2.0(2) . . . . ?
C2_11 C1_16 C6_16 C5_16 177.76(15) . . . . ?
C2_11 C1_11 C1_15 C2_15 -36.6(3) . . . . ?
N1_11 C1_11 C1_15 C2_15 138.45(16) . . . . ?
C2_11 C1_11 C1_15 C6_15 147.44(18) . . . . ?
N1_11 C1_11 C1_15 C6_15 -37.5(2) . . . . ?
C6_15 C1_15 C2_15 C3_15 0.0(3) . . . . ?
C1_11 C1_15 C2_15 C3_15 -176.04(16) . . . . ?
C1_15 C2_15 C3_15 C4_15 0.2(3) . . . . ?
C2_15 C3_15 C4_15 C5_15 -0.6(3) . . . . ?
C3_15 C4_15 C5_15 C6_15 1.0(3) . . . . ?
C4_15 C5_15 C6_15 C1_15 -0.9(3) . . . . ?
C2_15 C1_15 C6_15 C5_15 0.4(3) . . . . ?
C1_11 C1_15 C6_15 C5_15 176.52(17) . . . . ?
B1_11 N2_11 C1_14 C2_14 33.3(3) . . . . ?
N1_11 N2_11 C1_14 C2_14 -139.74(15) . . . . ?
B1_11 N2_11 C1_14 C6_14 -149.68(17) . . . . ?
N1_11 N2_11 C1_14 C6_14 37.2(2) . . . . ?
C6_14 C1_14 C2_14 C3_14 1.6(2) . . . . ?
N2_11 C1_14 C2_14 C3_14 178.57(15) . . . . ?
C1_14 C2_14 C3_14 C4_14 -1.8(3) . . . . ?
C2_14 C3_14 C4_14 C5_14 0.5(3) . . . . ?
C3_14 C4_14 C5_14 C6_14 1.2(3) . . . . ?
C4_14 C5_14 C6_14 C1_14 -1.4(3) . . . . ?
C2_14 C1_14 C6_14 C5_14 0.0(2) . . . . ?
N2_11 C1_14 C6_14 C5_14 -177.01(15) . . . . ?
C2_1 C1_1 C1_5 C2_5 -39.3(6) . . . . ?
N2_1 C1_1 C1_5 C2_5 141.0(3) . . . . ?
C2_1 C1_1 C1_5 C6_5 140.3(3) . . . . ?
N2_1 C1_1 C1_5 C6_5 -39.4(5) . . . . ?
C6_5 C1_5 C2_5 C3_5 0.0 . . . . ?
C1_1 C1_5 C2_5 C3_5 179.6(7) . . . . ?
C1_5 C2_5 C3_5 C4_5 0.0 . . . . ?
C2_5 C3_5 C4_5 C5_5 0.0 . . . . ?
C3_5 C4_5 C5_5 C6_5 0.0 . . . . ?
C4_5 C5_5 C6_5 C1_5 0.0 . . . . ?
C2_5 C1_5 C6_5 C5_5 0.0 . . . . ?
C1_1 C1_5 C6_5 C5_5 -179.6(6) . . . . ?
C2_1 C1_1 C1_115 C2_115 -32.6(9) . . . . ?
N2_1 C1_1 C1_115 C2_115 140.5(4) . . . . ?
C2_1 C1_1 C1_115 C6_115 145.3(5) . . . . ?
N2_1 C1_1 C1_115 C6_115 -41.6(8) . . . . ?
C6_115 C1_115 C2_115 C3_115 0.0 . . . . ?
C1_1 C1_115 C2_115 C3_115 178.0(10) . . . . ?
C1_115 C2_115 C3_115 C4_115 0.0 . . . . ?
C2_115 C3_115 C4_115 C5_115 0.0 . . . . ?
C3_115 C4_115 C5_115 C6_115 0.0 . . . . ?
C4_115 C5_115 C6_115 C1_115 0.0 . . . . ?
C2_115 C1_115 C6_115 C5_115 0.0 . . . . ?
C1_1 C1_115 C6_115 C5_115 -177.9(10) . . . . ?
